data_4083931
loop_
_publ_author_name
'Cardoso, Jo\~ao M. S.'
'Fernandes, Ana'
'Cardoso, Bernardo de P.'
'Carvalho, Maria Deus'
'Ferreira, Liliana P.'
'Calhorda, Maria Jos\'e'
'Royo, Beatriz'

_publ_section_title
;
 Cationic Half-Sandwich Iron(II) and Iron(III) Complexes with
 N-Heterocyclic Carbene Ligands
;
_journal_issue 20
_journal_name_full Organometallics
_journal_page_first 5670
_journal_paper_doi 10.1021/om500528p
_journal_volume 33
_journal_year 2014
_chemical_compound_source 'synthesis as described'
_chemical_formula_moiety 'C25 H31 Fe N4, 2(B F4)'
_chemical_formula_sum 'C25 H31 B2 F8 Fe N4'
_chemical_formula_weight 617.01
_chemical_name_systematic
;
 ?
;
_space_group_IT_number 2
_symmetry_cell_setting triclinic
_symmetry_Int_Tables_number 2
_symmetry_space_group_name_Hall '-P 1'
_symmetry_space_group_name_H-M 'P -1'
_atom_sites_solution_hydrogens geom
_atom_sites_solution_primary direct
_atom_sites_solution_secondary difmap
_audit_conform_dict_location ftp://ftp.iucr.org/pub/cif_core.dic
_audit_conform_dict_name cif_core.dic
_audit_conform_dict_version 2.4
_audit_creation_date 2012-05-15T13:09:33-00:00
_audit_creation_method 'WinGX routine CIF_UPDATE'
_cell_angle_alpha 88.339(2)
_cell_angle_beta 88.353(2)
_cell_angle_gamma 86.076(2)
_cell_formula_units_Z 2
_cell_length_a 9.3934(17)
_cell_length_b 9.8831(18)
_cell_length_c 15.037(3)
_cell_measurement_reflns_used 1942
_cell_measurement_temperature 100(2)
_cell_measurement_theta_max 26.42
_cell_measurement_theta_min 2.50
_cell_measurement_wavelength 0.71073
_cell_volume 1391.6(5)
_computing_cell_refinement 'BRUKER Smart'
_computing_data_collection 'BRUKER Smart'
_computing_data_reduction 'BRUKER Saint'
_computing_molecular_graphics 'Ortep-3 for Windows (Farrugia, 1997)'
_computing_publication_material 'WinGX publication routines (Farrugia, 1999)'
_computing_structure_refinement 'SHELXL-97 (Sheldrick, 2008)'
_computing_structure_solution 'SIR97  (Giacovazzo et al, 1997)'
_diffrn_ambient_temperature 100(2)
_diffrn_measured_fraction_theta_full 0.996
_diffrn_measured_fraction_theta_max 0.996
_diffrn_measurement_device_type 'Smart-CCD-1000 BRUKER'
_diffrn_measurement_method 'omega scans'
_diffrn_radiation_monochromator graphite
_diffrn_radiation_probe x-ray
_diffrn_radiation_source 'fine-focus sealed tube'
_diffrn_radiation_type MoK\a
_diffrn_radiation_wavelength 0.7107
_diffrn_reflns_av_R_equivalents 0.0236
_diffrn_reflns_av_unetI/netI 0.025
_diffrn_reflns_limit_h_max 11
_diffrn_reflns_limit_h_min -11
_diffrn_reflns_limit_k_max 12
_diffrn_reflns_limit_k_min -12
_diffrn_reflns_limit_l_max 18
_diffrn_reflns_limit_l_min 0
_diffrn_reflns_number 13202
_diffrn_reflns_theta_full 26.02
_diffrn_reflns_theta_max 26.02
_diffrn_reflns_theta_min 2.07
_exptl_absorpt_coefficient_mu 0.618
_exptl_absorpt_correction_T_max 1
_exptl_absorpt_correction_T_min 0.8184
_exptl_absorpt_correction_type multi-scan
_exptl_absorpt_process_details 'BRUKER SADABS'
_exptl_crystal_colour colourless
_exptl_crystal_density_diffrn 1.472
_exptl_crystal_density_method 'not measured'
_exptl_crystal_description prism
_exptl_crystal_F_000 634
_exptl_crystal_size_max 0.54
_exptl_crystal_size_mid 0.36
_exptl_crystal_size_min 0.02
_refine_diff_density_max 0.446
_refine_diff_density_min -0.269
_refine_diff_density_rms 0.049
_refine_ls_extinction_method none
_refine_ls_goodness_of_fit_ref 1.054
_refine_ls_hydrogen_treatment constr
_refine_ls_matrix_type full
_refine_ls_number_parameters 398
_refine_ls_number_reflns 5470
_refine_ls_number_restraints 12
_refine_ls_restrained_S_all 1.053
_refine_ls_R_factor_all 0.0354
_refine_ls_R_factor_gt 0.0314
_refine_ls_shift/su_max 0.004
_refine_ls_shift/su_mean 0
_refine_ls_structure_factor_coef Fsqd
_refine_ls_weighting_details 'calc w=1/[\s^2^(Fo^2^)+(0.0333P)^2^+0.9909P] where P=(Fo^2^+2Fc^2^)/3'
_refine_ls_weighting_scheme calc
_refine_ls_wR_factor_gt 0.0787
_refine_ls_wR_factor_ref 0.0814
_reflns_number_gt 4992
_reflns_number_total 5470
_reflns_threshold_expression >2\s(I)
_cod_data_source_file om500528p_si_001.cif
_cod_data_source_block JFE536
_cod_depositor_comments
;
The following automatic conversions were performed:
'_diffrn_radiation_monochromador' tag replaced with
'_diffrn_radiation_monochromator'.

Automatic conversion script
Id: cif_correct_tags 1440 2010-10-19 06:21:57Z saulius 
;
_cod_original_cell_volume 1391.6(4)
_cod_database_code 4083931

loop_
_symmetry_equiv_pos_as_xyz
'x, y, z'
'-x, -y, -z'

loop_
_atom_site_label
_atom_site_type_symbol
_atom_site_fract_x
_atom_site_fract_y
_atom_site_fract_z
_atom_site_U_iso_or_equiv
_atom_site_adp_type
_atom_site_occupancy
_atom_site_symmetry_multiplicity
_atom_site_calc_flag
_atom_site_refinement_flags
_atom_site_disorder_assembly
_atom_site_disorder_group
Fe1 Fe 0.75840(2) 0.23959(2) 0.239840(15) 0.01764(8) Uani 1 1 d . A .
C1 C 0.66015(17) 0.07048(16) 0.26563(10) 0.0185(3) Uani 1 1 d . A .
N1 N 0.56252(16) 0.01560(15) 0.21552(9) 0.0235(3) Uani 1 1 d . . .
C2 C 0.51711(19) -0.10119(18) 0.25399(12) 0.0250(4) Uani 1 1 d . . .
H2 H 0.4493 -0.157 0.231 0.03 Uiso 1 1 calc R . .
C3 C 0.58605(19) -0.12214(18) 0.33009(12) 0.0253(4) Uani 1 1 d . A .
H3 H 0.5765 -0.1955 0.3716 0.03 Uiso 1 1 calc R . .
N2 N 0.67386(16) -0.01682(15) 0.33700(9) 0.0237(3) Uani 1 1 d . . .
C4 C 0.5093(3) 0.0677(2) 0.12962(16) 0.0537(7) Uani 1 1 d . . .
H4A H 0.5385 0.1601 0.1187 0.081 Uiso 1 1 calc R . .
H4B H 0.4049 0.0685 0.1305 0.081 Uiso 1 1 calc R . .
H4C H 0.5489 0.0092 0.0822 0.081 Uiso 1 1 calc R . .
C5 C 0.7327(3) 0.0224(3) 0.42549(16) 0.0185(7) Uani 0.638(4) 1 d P A 1
H5 H 0.6649 0.0922 0.4535 0.022 Uiso 0.638(4) 1 calc PR A 1
C6 C 0.7446(4) -0.1032(3) 0.4863(2) 0.0149(7) Uani 0.638(4) 1 d PD A 1
C7 C 0.6564(4) -0.1092(4) 0.5613(3) 0.0189(7) Uani 0.638(4) 1 d PD A 1
H7 H 0.5912 -0.0343 0.5746 0.023 Uiso 0.638(4) 1 calc PR A 1
C8 C 0.6619(8) -0.2237(6) 0.6175(4) 0.0232(9) Uani 0.638(4) 1 d PD A 1
H8 H 0.5986 -0.2275 0.6678 0.028 Uiso 0.638(4) 1 calc PR A 1
C9 C 0.7592(11) -0.3323(8) 0.6006(7) 0.0241(10) Uani 0.638(4) 1 d PD A 1
H9 H 0.764 -0.41 0.6393 0.029 Uiso 0.638(4) 1 calc PR A 1
C10 C 0.8498(8) -0.3257(6) 0.5259(5) 0.0256(10) Uani 0.638(4) 1 d PD A 1
H10 H 0.9175 -0.3993 0.5139 0.031 Uiso 0.638(4) 1 calc PR A 1
C11 C 0.8421(5) -0.2123(4) 0.4687(3) 0.0198(9) Uani 0.638(4) 1 d PD A 1
H11 H 0.9035 -0.2093 0.4174 0.024 Uiso 0.638(4) 1 calc PR A 1
C12 C 0.8780(4) 0.0818(5) 0.4100(3) 0.0184(8) Uani 0.638(4) 1 d P A 1
H12A H 0.9172 0.102 0.4681 0.022 Uiso 0.638(4) 1 calc PR A 1
H12B H 0.9446 0.0132 0.3813 0.022 Uiso 0.638(4) 1 calc PR A 1
C5B C 0.8088(5) -0.0383(5) 0.3915(3) 0.0184(12) Uani 0.362(4) 1 d P A 2
H5B H 0.891 -0.0724 0.3527 0.022 Uiso 0.362(4) 1 calc PR A 2
C6B C 0.7859(8) -0.1371(7) 0.4678(4) 0.0149(7) Uani 0.362(4) 1 d PD A 2
C7B C 0.6795(9) -0.1070(8) 0.5305(5) 0.0189(7) Uani 0.362(4) 1 d PD A 2
H7B H 0.6233 -0.0236 0.5256 0.023 Uiso 0.362(4) 1 calc PR A 2
C8B C 0.6534(15) -0.1971(13) 0.6008(8) 0.0232(9) Uani 0.362(4) 1 d PD A 2
H8B H 0.5814 -0.1739 0.6444 0.028 Uiso 0.362(4) 1 calc PR A 2
C9B C 0.732(2) -0.3207(16) 0.6076(13) 0.0241(10) Uani 0.362(4) 1 d PD A 2
H9B H 0.7104 -0.3849 0.6534 0.029 Uiso 0.362(4) 1 calc PR A 2
C10B C 0.8430(17) -0.3494(11) 0.5464(9) 0.0256(10) Uani 0.362(4) 1 d PD A 2
H10B H 0.9008 -0.4318 0.5521 0.031 Uiso 0.362(4) 1 calc PR A 2
C11B C 0.8697(8) -0.2583(9) 0.4768(6) 0.0198(9) Uani 0.362(4) 1 d PD A 2
H11B H 0.9455 -0.2788 0.4352 0.024 Uiso 0.362(4) 1 calc PR A 2
C12B C 0.8366(9) 0.0997(10) 0.4265(6) 0.0184(8) Uani 0.362(4) 1 d P A 2
H12C H 0.9181 0.0887 0.467 0.022 Uiso 0.362(4) 1 calc PR A 2
H12D H 0.7518 0.1336 0.462 0.022 Uiso 0.362(4) 1 calc PR A 2
C13 C 0.8697(2) 0.20782(18) 0.35316(11) 0.0244(4) Uani 1 1 d . . .
C14 C 0.96758(19) 0.21816(18) 0.27872(12) 0.0250(4) Uani 1 1 d . A .
C15 C 0.94759(19) 0.35415(18) 0.24173(11) 0.0233(4) Uani 1 1 d . . .
C16 C 0.83822(19) 0.42420(17) 0.29096(11) 0.0218(3) Uani 1 1 d . A .
C17 C 0.7872(2) 0.33506(18) 0.35983(11) 0.0237(4) Uani 1 1 d . A .
C18 C 1.0733(2) 0.1088(2) 0.24700(15) 0.0365(5) Uani 1 1 d . . .
H18A H 1.1444 0.0877 0.2927 0.055 Uiso 1 1 calc R A .
H18B H 1.1211 0.1398 0.1921 0.055 Uiso 1 1 calc R . .
H18C H 1.0237 0.0273 0.2354 0.055 Uiso 1 1 calc R . .
C19 C 1.0286(2) 0.4141(2) 0.16494(13) 0.0340(4) Uani 1 1 d . A .
H19A H 0.9615 0.461 0.1238 0.051 Uiso 1 1 calc R . .
H19B H 1.0845 0.3417 0.1338 0.051 Uiso 1 1 calc R . .
H19C H 1.093 0.4789 0.1868 0.051 Uiso 1 1 calc R . .
C20 C 0.7840(2) 0.56755(18) 0.27357(13) 0.0304(4) Uani 1 1 d . . .
H20A H 0.8449 0.6287 0.3027 0.046 Uiso 1 1 calc R A .
H20B H 0.686 0.5811 0.2973 0.046 Uiso 1 1 calc R . .
H20C H 0.7855 0.5871 0.2093 0.046 Uiso 1 1 calc R . .
C21 C 0.6762(2) 0.3744(2) 0.42902(13) 0.0348(5) Uani 1 1 d . . .
H21A H 0.6597 0.2959 0.4684 0.052 Uiso 0.638(4) 1 d P A 1
H21B H 0.5871 0.4053 0.4001 0.052 Uiso 0.638(4) 1 d P A 1
H21C H 0.7088 0.4479 0.464 0.052 Uiso 0.638(4) 1 d P A 1
H21D H 0.644 0.4701 0.4199 0.052 Uiso 0.362(4) 1 d P A 2
H21E H 0.7166 0.3608 0.4882 0.052 Uiso 0.362(4) 1 d P A 2
H21F H 0.5949 0.3182 0.4243 0.052 Uiso 0.362(4) 1 d P A 2
N3 N 0.80911(15) 0.19769(15) 0.11553(9) 0.0227(3) Uani 1 1 d . . .
C22 C 0.84207(19) 0.17407(19) 0.04395(12) 0.0269(4) Uani 1 1 d . A .
C23 C 0.8817(2) 0.1419(3) -0.04783(13) 0.0436(5) Uani 1 1 d . . .
H23A H 0.8605 0.0483 -0.059 0.065 Uiso 1 1 calc R A .
H23B H 0.984 0.1519 -0.058 0.065 Uiso 1 1 calc R . .
H23C H 0.8273 0.2039 -0.0883 0.065 Uiso 1 1 calc R . .
N4 N 0.59383(15) 0.35411(14) 0.19610(9) 0.0219(3) Uani 1 1 d . . .
C24 C 0.51094(18) 0.42961(17) 0.16525(11) 0.0215(3) Uani 1 1 d . A .
C25 C 0.4067(2) 0.52555(19) 0.12426(13) 0.0294(4) Uani 1 1 d . . .
H25A H 0.4562 0.596 0.0911 0.044 Uiso 1 1 calc R A .
H25B H 0.3443 0.5675 0.1706 0.044 Uiso 1 1 calc R . .
H25C H 0.3492 0.4779 0.0835 0.044 Uiso 1 1 calc R . .
B1 B 0.2743(3) 0.2436(3) 0.96246(15) 0.0361(5) Uani 1 1 d . . .
F1 F 0.22374(15) 0.18386(14) 0.88838(9) 0.0495(3) Uani 1 1 d . . .
F2 F 0.21917(15) 0.18002(15) 1.03806(9) 0.0536(4) Uani 1 1 d . . .
F3 F 0.42319(14) 0.22698(16) 0.96184(9) 0.0544(4) Uani 1 1 d . . .
F4 F 0.2335(2) 0.38020(14) 0.96111(10) 0.0640(4) Uani 1 1 d . . .
B2 B 0.7827(2) 0.2826(2) 0.67518(13) 0.0241(4) Uani 1 1 d . . .
F5 F 0.79178(14) 0.23827(14) 0.76358(7) 0.0460(3) Uani 1 1 d . . .
F6 F 0.80001(15) 0.17263(13) 0.62130(8) 0.0460(3) Uani 1 1 d . . .
F7 F 0.64802(12) 0.34909(12) 0.66407(8) 0.0364(3) Uani 1 1 d . . .
F8 F 0.88676(13) 0.37139(13) 0.65477(11) 0.0523(4) Uani 1 1 d . . .

loop_
_atom_site_aniso_label
_atom_site_aniso_U_11
_atom_site_aniso_U_22
_atom_site_aniso_U_33
_atom_site_aniso_U_23
_atom_site_aniso_U_13
_atom_site_aniso_U_12
Fe1 0.02197(13) 0.01751(13) 0.01392(12) -0.00025(8) -0.00414(9) -0.00325(9)
C1 0.0201(8) 0.0193(8) 0.0160(7) -0.0023(6) -0.0021(6) -0.0001(6)
N1 0.0302(8) 0.0208(7) 0.0205(7) 0.0001(6) -0.0111(6) -0.0055(6)
C2 0.0287(9) 0.0219(8) 0.0258(9) -0.0019(7) -0.0068(7) -0.0085(7)
C3 0.0283(9) 0.0247(9) 0.0241(9) 0.0025(7) -0.0043(7) -0.0104(7)
N2 0.0259(8) 0.0270(8) 0.0197(7) 0.0044(6) -0.0079(6) -0.0110(6)
C4 0.0816(18) 0.0419(13) 0.0425(13) 0.0176(10) -0.0469(13) -0.0291(12)
C5 0.0226(14) 0.0185(13) 0.0144(12) -0.0017(10) -0.0036(10) -0.0006(11)
C6 0.0118(19) 0.0206(18) 0.0126(16) -0.0008(12) 0.0019(13) -0.0030(12)
C7 0.0189(16) 0.0225(10) 0.015(2) -0.0006(17) 0.0005(15) -0.0006(10)
C8 0.0270(13) 0.026(3) 0.017(3) 0.0056(13) 0.0005(19) -0.0054(16)
C9 0.024(4) 0.0213(16) 0.0278(19) 0.0056(16) -0.0067(16) -0.0051(13)
C10 0.0241(12) 0.016(2) 0.037(4) -0.0023(17) -0.0046(19) -0.0027(18)
C11 0.0182(19) 0.020(3) 0.0212(12) -0.0036(16) -0.0013(12) -0.0021(19)
C12 0.020(3) 0.0223(17) 0.013(2) 0.0010(13) -0.0021(15) -0.0036(17)
C5B 0.015(2) 0.024(2) 0.016(2) 0.0046(18) -0.0038(18) -0.0015(19)
C6B 0.0118(19) 0.0206(18) 0.0126(16) -0.0008(12) 0.0019(13) -0.0030(12)
C7B 0.0189(16) 0.0225(10) 0.015(2) -0.0006(17) 0.0005(15) -0.0006(10)
C8B 0.0270(13) 0.026(3) 0.017(3) 0.0056(13) 0.0005(19) -0.0054(16)
C9B 0.024(4) 0.0213(16) 0.0278(19) 0.0056(16) -0.0067(16) -0.0051(13)
C10B 0.0241(12) 0.016(2) 0.037(4) -0.0023(17) -0.0046(19) -0.0027(18)
C11B 0.0182(19) 0.020(3) 0.0212(12) -0.0036(16) -0.0013(12) -0.0021(19)
C12B 0.020(3) 0.0223(17) 0.013(2) 0.0010(13) -0.0021(15) -0.0036(17)
C13 0.0337(9) 0.0226(8) 0.0189(8) 0.0017(7) -0.0138(7) -0.0116(7)
C14 0.0247(9) 0.0249(9) 0.0265(9) -0.0004(7) -0.0104(7) -0.0054(7)
C15 0.0248(8) 0.0251(9) 0.0215(8) -0.0012(7) -0.0067(7) -0.0089(7)
C16 0.0289(9) 0.0200(8) 0.0179(8) -0.0017(6) -0.0052(7) -0.0096(7)
C17 0.0335(9) 0.0227(8) 0.0168(8) -0.0022(6) -0.0061(7) -0.0115(7)
C18 0.0285(10) 0.0319(10) 0.0491(12) -0.0045(9) -0.0123(9) 0.0031(8)
C19 0.0347(10) 0.0394(11) 0.0294(10) -0.0003(8) 0.0028(8) -0.0139(9)
C20 0.0414(11) 0.0192(9) 0.0315(10) -0.0014(7) -0.0063(8) -0.0065(8)
C21 0.0522(12) 0.0312(10) 0.0228(9) -0.0082(8) 0.0085(8) -0.0164(9)
N3 0.0242(7) 0.0249(7) 0.0192(8) 0.0009(6) -0.0050(6) -0.0015(6)
C22 0.0261(9) 0.0343(10) 0.0204(9) 0.0007(7) -0.0061(7) -0.0019(7)
C23 0.0444(12) 0.0692(16) 0.0173(9) -0.0049(9) -0.0023(8) -0.0028(11)
N4 0.0254(7) 0.0200(7) 0.0209(7) -0.0022(6) -0.0021(6) -0.0044(6)
C24 0.0231(8) 0.0197(8) 0.0222(8) -0.0035(7) 0.0012(7) -0.0043(7)
C25 0.0258(9) 0.0255(9) 0.0363(10) -0.0001(8) -0.0020(8) 0.0034(7)
B1 0.0417(13) 0.0396(13) 0.0265(11) 0.0093(9) -0.0030(9) -0.0016(10)
F1 0.0493(8) 0.0564(8) 0.0431(7) -0.0089(6) -0.0036(6) -0.0025(6)
F2 0.0484(8) 0.0685(9) 0.0402(7) 0.0224(7) 0.0109(6) 0.0082(7)
F3 0.0416(7) 0.0724(10) 0.0500(8) 0.0233(7) -0.0063(6) -0.0174(7)
F4 0.1013(13) 0.0398(8) 0.0509(9) 0.0029(6) -0.0301(8) 0.0046(8)
B2 0.0292(10) 0.0221(9) 0.0216(9) -0.0003(7) -0.0038(8) -0.0041(8)
F5 0.0531(8) 0.0625(8) 0.0201(6) 0.0000(5) -0.0085(5) 0.0145(6)
F6 0.0700(9) 0.0361(7) 0.0328(6) -0.0131(5) 0.0070(6) -0.0088(6)
F7 0.0295(6) 0.0375(6) 0.0422(7) 0.0126(5) -0.0073(5) -0.0035(5)
F8 0.0324(7) 0.0313(7) 0.0936(11) 0.0084(7) -0.0036(7) -0.0086(5)

loop_
_atom_type_symbol
_atom_type_description
_atom_type_scat_dispersion_real
_atom_type_scat_dispersion_imag
_atom_type_scat_source
C C 0.0033 0.0016 'International Tables Vol C Tables 4.2.6.8 and 6.1.1.4'
H H 0 0 'International Tables Vol C Tables 4.2.6.8 and 6.1.1.4'
N N 0.0061 0.0033 'International Tables Vol C Tables 4.2.6.8 and 6.1.1.4'
F F 0.0171 0.0103 'International Tables Vol C Tables 4.2.6.8 and 6.1.1.4'
Fe Fe 0.3463 0.8444 'International Tables Vol C Tables 4.2.6.8 and 6.1.1.4'
B B 0.0013 0.0007 'International Tables Vol C Tables 4.2.6.8 and 6.1.1.4'

loop_
_geom_angle_atom_site_label_1
_geom_angle_atom_site_label_2
_geom_angle_atom_site_label_3
_geom_angle
N3 Fe1 N4 88.14(6)
N3 Fe1 C1 95.29(6)
N4 Fe1 C1 98.37(6)
N3 Fe1 C13 131.32(7)
N4 Fe1 C13 138.86(7)
C1 Fe1 C13 89.98(7)
N3 Fe1 C14 93.18(7)
N4 Fe1 C14 150.31(7)
C1 Fe1 C14 111.01(7)
C13 Fe1 C14 41.02(7)
N3 Fe1 C17 153.33(7)
N4 Fe1 C17 99.21(7)
C1 Fe1 C17 108.78(7)
C13 Fe1 C17 40.72(7)
C14 Fe1 C17 67.93(7)
N3 Fe1 C15 87.93(6)
N4 Fe1 C15 110.83(6)
C1 Fe1 C15 150.71(7)
C13 Fe1 C15 66.81(7)
C14 Fe1 C15 39.71(7)
C17 Fe1 C15 65.47(7)
N3 Fe1 C16 116.76(6)
N4 Fe1 C16 87.24(6)
C1 Fe1 C16 147.69(6)
C13 Fe1 C16 66.39(7)
C14 Fe1 C16 65.74(7)
C17 Fe1 C16 39.05(6)
C15 Fe1 C16 37.57(7)
N1 C1 N2 103.76(14)
N1 C1 Fe1 127.54(12)
N2 C1 Fe1 128.70(12)
C1 N1 C2 111.57(14)
C1 N1 C4 126.95(15)
C2 N1 C4 121.47(15)
C3 C2 N1 107.06(15)
C3 C2 H2 126.5
N1 C2 H2 126.5
C2 C3 N2 106.89(15)
C2 C3 H3 126.6
N2 C3 H3 126.6
C1 N2 C3 110.72(14)
C1 N2 C5 123.19(16)
C3 N2 C5 122.56(16)
C1 N2 C5B 124.0(2)
C3 N2 C5B 119.4(2)
N1 C4 H4A 109.5
N1 C4 H4B 109.5
H4A C4 H4B 109.5
N1 C4 H4C 109.5
H4A C4 H4C 109.5
H4B C4 H4C 109.5
C6 C5 N2 108.5(2)
C6 C5 C12 111.2(3)
N2 C5 C12 110.0(2)
C6 C5 H5 109.1
N2 C5 H5 109.1
C12 C5 H5 109.1
C7 C6 C11 119.1(3)
C7 C6 C5 119.1(3)
C11 C6 C5 121.8(3)
C6 C7 C8 120.7(3)
C6 C7 H7 119.6
C8 C7 H7 119.6
C9 C8 C7 120.4(3)
C9 C8 H8 119.8
C7 C8 H8 119.8
C8 C9 C10 119.0(3)
C8 C9 H9 120.5
C10 C9 H9 120.5
C9 C10 C11 120.6(3)
C9 C10 H10 119.7
C11 C10 H10 119.7
C10 C11 C6 120.2(3)
C10 C11 H11 119.9
C6 C11 H11 119.9
C13 C12 C5 112.7(3)
C13 C12 H12A 109
C5 C12 H12A 109
C13 C12 H12B 109
C5 C12 H12B 109
H12A C12 H12B 107.8
C6B C5B C12B 110.1(5)
C6B C5B N2 110.3(4)
C12B C5B N2 106.1(5)
C6B C5B H5B 110.1
C12B C5B H5B 110.1
N2 C5B H5B 110.1
C7B C6B C11B 119.1(4)
C7B C6B C5B 119.2(6)
C11B C6B C5B 121.7(6)
C6B C7B C8B 120.8(5)
C6B C7B H7B 119.6
C8B C7B H7B 119.6
C9B C8B C7B 120.3(5)
C9B C8B H8B 119.9
C7B C8B H8B 119.9
C8B C9B C10B 119.1(5)
C8B C9B H9B 120.5
C10B C9B H9B 120.5
C11B C10B C9B 120.3(5)
C11B C10B H10B 119.9
C9B C10B H10B 119.9
C10B C11B C6B 120.4(5)
C10B C11B H11B 119.8
C6B C11B H11B 119.8
C5B C12B C13 114.4(6)
C5B C12B H12C 108.7
C13 C12B H12C 108.7
C5B C12B H12D 108.7
C13 C12B H12D 108.7
H12C C12B H12D 107.6
C14 C13 C17 107.98(15)
C14 C13 C12 118.7(2)
C17 C13 C12 133.1(2)
C14 C13 C12B 136.7(3)
C17 C13 C12B 115.2(3)
C14 C13 Fe1 70.66(10)
C17 C13 Fe1 71.99(10)
C12 C13 Fe1 126.5(2)
C12B C13 Fe1 124.3(4)
C13 C14 C15 107.35(16)
C13 C14 C18 126.15(17)
C15 C14 C18 126.49(17)
C13 C14 Fe1 68.32(10)
C15 C14 Fe1 74.31(10)
C18 C14 Fe1 123.82(13)
C16 C15 C14 108.38(15)
C16 C15 C19 124.61(17)
C14 C15 C19 127.01(17)
C16 C15 Fe1 71.77(10)
C14 C15 Fe1 65.98(9)
C19 C15 Fe1 128.59(12)
C15 C16 C17 108.82(15)
C15 C16 C20 125.27(16)
C17 C16 C20 125.90(17)
C15 C16 Fe1 70.66(9)
C17 C16 Fe1 66.92(9)
C20 C16 Fe1 128.11(12)
C16 C17 C13 107.43(16)
C16 C17 C21 124.92(17)
C13 C17 C21 127.49(16)
C16 C17 Fe1 74.03(9)
C13 C17 Fe1 67.29(9)
C21 C17 Fe1 127.59(13)
C14 C18 H18A 109.5
C14 C18 H18B 109.5
H18A C18 H18B 109.5
C14 C18 H18C 109.5
H18A C18 H18C 109.5
H18B C18 H18C 109.5
C15 C19 H19A 109.5
C15 C19 H19B 109.5
H19A C19 H19B 109.5
C15 C19 H19C 109.5
H19A C19 H19C 109.5
H19B C19 H19C 109.5
C16 C20 H20A 109.5
C16 C20 H20B 109.5
H20A C20 H20B 109.5
C16 C20 H20C 109.5
H20A C20 H20C 109.5
H20B C20 H20C 109.5
C17 C21 H21A 109.51(18)
C17 C21 H21B 109.46(17)
H21A C21 H21B 109.4(2)
C17 C21 H21C 109.51(18)
H21A C21 H21C 109.49(19)
H21B C21 H21C 109.4(2)
C17 C21 H21D 109.48(17)
H21A C21 H21D 141.0(2)
H21B C21 H21D 56.22(13)
H21C C21 H21D 56.25(11)
C17 C21 H21E 109.5(2)
H21A C21 H21E 56.26(11)
H21B C21 H21E 141.0(2)
H21C C21 H21E 56.27(11)
H21D C21 H21E 109.47(18)
C17 C21 H21F 109.48(16)
H21A C21 H21F 56.24(11)
H21B C21 H21F 56.22(12)
H21C C21 H21F 141.0(2)
H21D C21 H21F 109.4(2)
H21E C21 H21F 109.46(18)
C22 N3 Fe1 178.21(15)
N3 C22 C23 178.8(2)
C22 C23 H23A 109.5
C22 C23 H23B 109.5
H23A C23 H23B 109.5
C22 C23 H23C 109.5
H23A C23 H23C 109.5
H23B C23 H23C 109.5
C24 N4 Fe1 171.41(14)
N4 C24 C25 178.89(19)
C24 C25 H25A 109.5
C24 C25 H25B 109.5
H25A C25 H25B 109.5
C24 C25 H25C 109.5
H25A C25 H25C 109.5
H25B C25 H25C 109.5
F4 B1 F1 109.95(18)
F4 B1 F2 110.6(2)
F1 B1 F2 108.38(19)
F4 B1 F3 109.0(2)
F1 B1 F3 109.52(19)
F2 B1 F3 109.45(17)
F6 B2 F8 109.88(17)
F6 B2 F5 109.12(16)
F8 B2 F5 110.09(16)
F6 B2 F7 110.27(16)
F8 B2 F7 109.54(15)
F5 B2 F7 107.91(16)

loop_
_geom_bond_atom_site_label_1
_geom_bond_atom_site_label_2
_geom_bond_distance
Fe1 N3 1.9645(15)
Fe1 N4 1.9696(15)
Fe1 C1 1.9870(17)
Fe1 C13 2.0301(16)
Fe1 C14 2.0615(18)
Fe1 C17 2.0930(17)
Fe1 C15 2.1728(17)
Fe1 C16 2.1872(16)
C1 N1 1.354(2)
C1 N2 1.361(2)
N1 C2 1.365(2)
N1 C4 1.465(2)
C2 C3 1.335(2)
C2 H2 0.95
C3 N2 1.380(2)
C3 H3 0.95
N2 C5 1.526(3)
N2 C5B 1.528(4)
C4 H4A 0.98
C4 H4B 0.98
C4 H4C 0.98
C5 C6 1.520(4)
C5 C12 1.532(5)
C5 H5 1
C6 C7 1.382(4)
C6 C11 1.393(4)
C7 C8 1.392(4)
C7 H7 0.95
C8 C9 1.386(4)
C8 H8 0.95
C9 C10 1.392(4)
C9 H9 0.95
C10 C11 1.392(4)
C10 H10 0.95
C11 H11 0.95
C12 C13 1.489(5)
C12 H12A 0.99
C12 H12B 0.99
C5B C6B 1.506(7)
C5B C12B 1.517(11)
C5B H5B 1
C6B C7B 1.377(5)
C6B C11B 1.393(5)
C7B C8B 1.390(5)
C7B H7B 0.95
C8B C9B 1.386(5)
C8B H8B 0.95
C9B C10B 1.390(5)
C9B H9B 0.95
C10B C11B 1.389(5)
C10B H10B 0.95
C11B H11B 0.95
C12B C13 1.554(10)
C12B H12C 0.99
C12B H12D 0.99
C13 C14 1.434(3)
C13 C17 1.436(3)
C14 C15 1.442(2)
C14 C18 1.496(3)
C15 C16 1.404(3)
C15 C19 1.495(2)
C16 C17 1.433(2)
C16 C20 1.491(2)
C17 C21 1.492(3)
C18 H18A 0.98
C18 H18B 0.98
C18 H18C 0.98
C19 H19A 0.98
C19 H19B 0.98
C19 H19C 0.98
C20 H20A 0.98
C20 H20B 0.98
C20 H20C 0.98
C21 H21A 0.980(2)
C21 H21B 0.981(2)
C21 H21C 0.9799(19)
C21 H21D 0.980(2)
C21 H21E 0.980(2)
C21 H21F 0.980(2)
N3 C22 1.138(2)
C22 C23 1.458(3)
C23 H23A 0.98
C23 H23B 0.98
C23 H23C 0.98
N4 C24 1.140(2)
C24 C25 1.453(2)
C25 H25A 0.98
C25 H25B 0.98
C25 H25C 0.98
B1 F4 1.378(3)
B1 F1 1.386(3)
B1 F2 1.387(3)
B1 F3 1.397(3)
B2 F6 1.373(2)
B2 F8 1.380(2)
B2 F5 1.391(2)
B2 F7 1.397(2)

loop_
_geom_torsion_atom_site_label_1
_geom_torsion_atom_site_label_2
_geom_torsion_atom_site_label_3
_geom_torsion_atom_site_label_4
_geom_torsion
N3 Fe1 C1 N1 -47.05(15)
N4 Fe1 C1 N1 41.85(16)
C13 Fe1 C1 N1 -178.58(16)
C14 Fe1 C1 N1 -142.51(15)
C17 Fe1 C1 N1 144.61(15)
C15 Fe1 C1 N1 -142.26(15)
C16 Fe1 C1 N1 139.99(15)
N3 Fe1 C1 N2 133.25(15)
N4 Fe1 C1 N2 -137.86(15)
C13 Fe1 C1 N2 1.71(16)
C14 Fe1 C1 N2 37.78(17)
C17 Fe1 C1 N2 -35.10(17)
C15 Fe1 C1 N2 38.0(2)
C16 Fe1 C1 N2 -39.7(2)
N2 C1 N1 C2 -0.01(19)
Fe1 C1 N1 C2 -179.77(12)
N2 C1 N1 C4 -178.9(2)
Fe1 C1 N1 C4 1.3(3)
C1 N1 C2 C3 0.1(2)
C4 N1 C2 C3 179.1(2)
N1 C2 C3 N2 -0.1(2)
N1 C1 N2 C3 -0.09(19)
Fe1 C1 N2 C3 179.68(13)
N1 C1 N2 C5 -159.34(17)
Fe1 C1 N2 C5 20.4(3)
N1 C1 N2 C5B 152.7(3)
Fe1 C1 N2 C5B -27.6(3)
C2 C3 N2 C1 0.1(2)
C2 C3 N2 C5 159.56(18)
C2 C3 N2 C5B -154.0(2)
C1 N2 C5 C6 -175.1(2)
C3 N2 C5 C6 28.1(3)
C5B N2 C5 C6 -70.1(3)
C1 N2 C5 C12 -53.2(3)
C3 N2 C5 C12 149.9(2)
C5B N2 C5 C12 51.7(3)
N2 C5 C6 C7 -112.5(3)
C12 C5 C6 C7 126.5(3)
N2 C5 C6 C11 67.7(4)
C12 C5 C6 C11 -53.3(4)
C11 C6 C7 C8 -1.6(7)
C5 C6 C7 C8 178.6(5)
C6 C7 C8 C9 1.9(13)
C7 C8 C9 C10 -0.9(19)
C8 C9 C10 C11 -0.5(19)
C9 C10 C11 C6 0.8(14)
C7 C6 C11 C10 0.2(8)
C5 C6 C11 C10 -180.0(6)
C6 C5 C12 C13 -178.0(3)
N2 C5 C12 C13 61.8(3)
C1 N2 C5B C6B 177.6(4)
C3 N2 C5B C6B -31.8(5)
C5 N2 C5B C6B 74.9(4)
C1 N2 C5B C12B 58.4(5)
C3 N2 C5B C12B -151.0(4)
C5 N2 C5B C12B -44.3(4)
C12B C5B C6B C7B 56.8(8)
N2 C5B C6B C7B -60.0(8)
C12B C5B C6B C11B -123.1(8)
N2 C5B C6B C11B 120.1(7)
C11B C6B C7B C8B -1.4(15)
C5B C6B C7B C8B 178.7(11)
C6B C7B C8B C9B -2(3)
C7B C8B C9B C10B 4(4)
C8B C9B C10B C11B -3(4)
C9B C10B C11B C6B 0(3)
C7B C6B C11B C10B 2.2(16)
C5B C6B C11B C10B -177.9(12)
C6B C5B C12B C13 176.9(5)
N2 C5B C12B C13 -63.7(6)
C5 C12 C13 C14 -130.2(2)
C5 C12 C13 C17 55.7(4)
C5 C12 C13 C12B 45.6(16)
C5 C12 C13 Fe1 -43.8(4)
C5B C12B C13 C14 -53.1(9)
C5B C12B C13 C17 129.6(4)
C5B C12B C13 C12 -58.6(15)
C5B C12B C13 Fe1 44.9(7)
N3 Fe1 C13 C14 26.09(13)
N4 Fe1 C13 C14 -134.10(11)
C1 Fe1 C13 C14 123.13(10)
C17 Fe1 C13 C14 -117.27(14)
C15 Fe1 C13 C14 -38.49(10)
C16 Fe1 C13 C14 -79.58(11)
N3 Fe1 C13 C17 143.36(10)
N4 Fe1 C13 C17 -16.84(15)
C1 Fe1 C13 C17 -119.60(11)
C14 Fe1 C13 C17 117.27(14)
C15 Fe1 C13 C17 78.77(11)
C16 Fe1 C13 C17 37.69(10)
N3 Fe1 C13 C12 -85.9(2)
N4 Fe1 C13 C12 113.9(2)
C1 Fe1 C13 C12 11.2(2)
C14 Fe1 C13 C12 -112.0(3)
C17 Fe1 C13 C12 130.8(3)
C15 Fe1 C13 C12 -150.5(2)
C16 Fe1 C13 C12 168.5(2)
N3 Fe1 C13 C12B -107.9(4)
N4 Fe1 C13 C12B 91.9(4)
C1 Fe1 C13 C12B -10.9(4)
C14 Fe1 C13 C12B -134.0(4)
C17 Fe1 C13 C12B 108.7(4)
C15 Fe1 C13 C12B -172.5(4)
C16 Fe1 C13 C12B 146.4(4)
C17 C13 C14 C15 1.87(18)
C12 C13 C14 C15 -173.6(3)
C12B C13 C14 C15 -175.6(6)
Fe1 C13 C14 C15 64.59(11)
C17 C13 C14 C18 -179.55(16)
C12 C13 C14 C18 4.9(3)
C12B C13 C14 C18 3.0(6)
Fe1 C13 C14 C18 -116.83(17)
C17 C13 C14 Fe1 -62.72(11)
C12 C13 C14 Fe1 121.8(3)
C12B C13 C14 Fe1 119.8(6)
N3 Fe1 C14 C13 -160.68(10)
N4 Fe1 C14 C13 107.49(15)
C1 Fe1 C14 C13 -63.77(11)
C17 Fe1 C14 C13 38.73(10)
C15 Fe1 C14 C13 116.43(14)
C16 Fe1 C14 C13 81.31(11)
N3 Fe1 C14 C15 82.89(10)
N4 Fe1 C14 C15 -8.93(19)
C1 Fe1 C14 C15 179.81(10)
C13 Fe1 C14 C15 -116.43(14)
C17 Fe1 C14 C15 -77.69(11)
C16 Fe1 C14 C15 -35.12(10)
N3 Fe1 C14 C18 -40.84(17)
N4 Fe1 C14 C18 -132.66(16)
C1 Fe1 C14 C18 56.07(18)
C13 Fe1 C14 C18 119.8(2)
C17 Fe1 C14 C18 158.58(18)
C15 Fe1 C14 C18 -123.7(2)
C16 Fe1 C14 C18 -158.85(18)
C13 C14 C15 C16 -1.27(18)
C18 C14 C15 C16 -179.84(16)
Fe1 C14 C15 C16 59.40(12)
C13 C14 C15 C19 178.05(16)
C18 C14 C15 C19 -0.5(3)
Fe1 C14 C15 C19 -121.28(17)
C13 C14 C15 Fe1 -60.67(11)
C18 C14 C15 Fe1 120.75(18)
N3 Fe1 C15 C16 141.82(10)
N4 Fe1 C15 C16 54.60(11)
C1 Fe1 C15 C16 -121.05(14)
C13 Fe1 C15 C16 -80.93(11)
C14 Fe1 C15 C16 -120.68(15)
C17 Fe1 C15 C16 -36.23(10)
N3 Fe1 C15 C14 -97.50(11)
N4 Fe1 C15 C14 175.28(10)
C1 Fe1 C15 C14 -0.37(19)
C13 Fe1 C15 C14 39.75(11)
C17 Fe1 C15 C14 84.45(11)
C16 Fe1 C15 C14 120.68(15)
N3 Fe1 C15 C19 21.67(17)
N4 Fe1 C15 C19 -65.55(18)
C1 Fe1 C15 C19 118.80(18)
C13 Fe1 C15 C19 158.92(19)
C14 Fe1 C15 C19 119.2(2)
C17 Fe1 C15 C19 -156.38(19)
C16 Fe1 C15 C19 -120.1(2)
C14 C15 C16 C17 0.17(19)
C19 C15 C16 C17 -179.17(16)
Fe1 C15 C16 C17 56.04(11)
C14 C15 C16 C20 -179.44(16)
C19 C15 C16 C20 1.2(3)
Fe1 C15 C16 C20 -123.56(17)
C14 C15 C16 Fe1 -55.87(11)
C19 C15 C16 Fe1 124.79(17)
N3 Fe1 C16 C15 -43.78(12)
N4 Fe1 C16 C15 -130.29(10)
C1 Fe1 C16 C15 128.38(13)
C13 Fe1 C16 C15 82.14(11)
C14 Fe1 C16 C15 37.07(10)
C17 Fe1 C16 C15 121.42(15)
N3 Fe1 C16 C17 -165.19(10)
N4 Fe1 C16 C17 108.29(11)
C1 Fe1 C16 C17 6.96(18)
C13 Fe1 C16 C17 -39.27(11)
C14 Fe1 C16 C17 -84.35(11)
C15 Fe1 C16 C17 -121.42(15)
N3 Fe1 C16 C20 76.39(17)
N4 Fe1 C16 C20 -10.13(16)
C1 Fe1 C16 C20 -111.46(17)
C13 Fe1 C16 C20 -157.69(18)
C14 Fe1 C16 C20 157.23(18)
C17 Fe1 C16 C20 -118.4(2)
C15 Fe1 C16 C20 120.2(2)
C15 C16 C17 C13 0.99(18)
C20 C16 C17 C13 -179.41(16)
Fe1 C16 C17 C13 59.28(11)
C15 C16 C17 C21 176.68(16)
C20 C16 C17 C21 -3.7(3)
Fe1 C16 C17 C21 -125.03(18)
C15 C16 C17 Fe1 -58.29(12)
C20 C16 C17 Fe1 121.31(17)
C14 C13 C17 C16 -1.77(18)
C12 C13 C17 C16 172.8(3)
C12B C13 C17 C16 176.3(4)
Fe1 C13 C17 C16 -63.63(11)
C14 C13 C17 C21 -177.31(17)
C12 C13 C17 C21 -2.7(4)
C12B C13 C17 C21 0.7(5)
Fe1 C13 C17 C21 120.82(18)
C14 C13 C17 Fe1 61.86(11)
C12 C13 C17 Fe1 -123.5(3)
C12B C13 C17 Fe1 -120.1(4)
N3 Fe1 C17 C16 30.5(2)
N4 Fe1 C17 C16 -73.90(11)
C1 Fe1 C17 C16 -176.08(10)
C13 Fe1 C17 C16 117.23(15)
C14 Fe1 C17 C16 78.22(11)
C15 Fe1 C17 C16 34.89(10)
N3 Fe1 C17 C13 -86.68(17)
N4 Fe1 C17 C13 168.87(10)
C1 Fe1 C17 C13 66.69(11)
C14 Fe1 C17 C13 -39.01(10)
C15 Fe1 C17 C13 -82.34(11)
C16 Fe1 C17 C13 -117.23(15)
N3 Fe1 C17 C21 152.62(15)
N4 Fe1 C17 C21 48.18(17)
C1 Fe1 C17 C21 -54.00(18)
C13 Fe1 C17 C21 -120.7(2)
C14 Fe1 C17 C21 -159.71(18)
C15 Fe1 C17 C21 156.97(19)
C16 Fe1 C17 C21 122.1(2)
